data_9011143
loop_
_publ_author_name
'Kamenar, B.'
'Kaitner, B.'

_publ_section_title
;
 The crystal structure of mercury(I) orthoarsenate
;
_journal_name_full 'Acta Crystallographica, Section B'
_journal_page_first 1666
_journal_page_last 1669
_journal_paper_doi 10.1107/S0567740873005224
_journal_volume 29
_journal_year 1973
_chemical_compound_source Synthetic
_chemical_formula_sum 'As Hg3 O4'
_chemical_name_mineral Chursinite
_space_group_IT_number 14
_symmetry_space_group_name_Hall '-P 2ybc'
_symmetry_space_group_name_H-M 'P 1 21/c 1'
_cell_angle_alpha 90
_cell_angle_beta 128.4
_cell_angle_gamma 90
_cell_length_a 8.73
_cell_length_b 5.08
_cell_length_c 15.64
_cell_formula_units_Z 4
_cell_volume 543.577
_database_code_amcsd 0009483
_exptl_crystal_density_diffrn 9.051
_cod_original_formula_sum 'Hg3 As O4'
_cod_database_code 9011143

loop_
_space_group_symop_operation_xyz
x,y,z
x,1/2-y,1/2+z
-x,1/2+y,1/2-z
-x,-y,-z

loop_
_atom_site_aniso_label
_atom_site_aniso_U_11
_atom_site_aniso_U_22
_atom_site_aniso_U_33
_atom_site_aniso_U_12
_atom_site_aniso_U_13
_atom_site_aniso_U_23
Hg1 0.02039 0.03347 0.02816 -0.00599 0.01105 -0.00946
Hg2 0.02039 0.03556 0.02512 0.00651 0.01317 0.00915
Hg3 0.02371 0.03726 0.03044 0.00599 0.01444 0.02934
As 0.01494 0.02340 0.01979 0.00018 0.00850 0.00000

loop_
_atom_site_label
_atom_site_fract_x
_atom_site_fract_y
_atom_site_fract_z
_atom_site_U_iso_or_equiv
Hg1 0.12740 0.13120 0.08470 ?
Hg2 0.19170 0.35000 -0.12550 ?
Hg3 0.35520 0.64100 0.04160 ?
As 0.68520 0.12190 0.22560 ?
O1 0.14200 0.51200 0.28100 0.02837
O2 0.26000 0.52700 0.15300 0.03597
O3 0.53400 0.51300 0.37400 0.02761
O4 0.30000 0.97100 0.27300 0.03217

loop_
_cod_related_entry_id
_cod_related_entry_database
_cod_related_entry_code
1 AMCSD 0009483
